data_4329546
loop_
_publ_author_name
'Lu\'is M. P. Lima'
'David Esteban-G\'omez'
'Rita Delgado'
'Carlos Platas-Iglesias'
'Rapha\"el Tripier'

_publ_contact_author_address
;
Laboratoire de chimie,
electrochimie moleculaire et chimie analytique (UMR 6521)
Universite de Bretagne occidentale
6, avenue Victor Le Gorgeu
CS 93837
F-29238 BREST cedex 3
FRANCE 
;
_publ_contact_author_email raphael.tripier@univ-brest.fr
_publ_contact_author_name 'Tripier, Raphael'
_publ_section_title
;
 Monopicolinate Cyclen and Cyclam Derivatives for Stable Copper(II)
 Complexation
;
_journal_name_full 'Inorganic Chemistry'
_journal_page_first 6916
_journal_page_last 6927
_journal_paper_doi 10.1021/ic300784v
_journal_volume 51
_journal_year 2012
_chemical_formula_moiety
;
        C18 H26 N5 O2 1+, I 1-, 2(H2 O)
;
_chemical_formula_sum 'C18 H30 I N5 O4'
_chemical_formula_weight 507.37
_space_group_IT_number 14
_symmetry_cell_setting monoclinic
_symmetry_Int_Tables_number 14
_symmetry_space_group_name_Hall '-P 2ybc'
_symmetry_space_group_name_H-M 'P 1 21/c 1'
_atom_sites_solution_hydrogens geom
_atom_sites_solution_primary direct
_atom_sites_solution_secondary difmap
_audit_creation_date 2011-02-12T15:16:32-00:00
_audit_creation_method 'WinGX routine CIF_UPDATE'
_cell_angle_alpha 90
_cell_angle_beta 93.173(2)
_cell_angle_gamma 90
_cell_formula_units_Z 4
_cell_length_a 9.3035(2)
_cell_length_b 23.0310(4)
_cell_length_c 10.0613(2)
_cell_measurement_reflns_used 17470
_cell_measurement_temperature 170(2)
_cell_measurement_theta_max 44.7962
_cell_measurement_theta_min 3.0296
_cell_volume 2152.52(7)
_computing_cell_refinement
;
        CrysAlis RED, Oxford Diffraction Ltd.,
        Version 1.171.33.52 (release 06-11-2009 CrysAlis171 .NET)
        (compiled Nov  6 2009,16:24:50)
;
_computing_data_collection
;
        CrysAlis CCD, Oxford Diffraction Ltd.,
        Version 1.171.33.52 (release 06-11-2009 CrysAlis171 .NET)
        (compiled Nov  6 2009,16:24:50)
;
_computing_data_reduction
;
        CrysAlis RED, Oxford Diffraction Ltd.,
        Version 1.171.33.52 (release 06-11-2009 CrysAlis171 .NET)
        (compiled Nov  6 2009,16:24:50)
;
_computing_molecular_graphics 'ORTEP3 for Windows (Farrugia, 1997)'
_computing_publication_material 'PLATON (Spek, 1980-2002)'
_computing_structure_refinement 'SHELXL-97 (Sheldrick, 1997)'
_computing_structure_solution 'SHELXS-97 (Sheldrick, 1997)'
_diffrn_ambient_temperature 170(2)
_diffrn_detector 'CCD plate'
_diffrn_detector_area_resol_mean 8.3622
_diffrn_measured_fraction_theta_full 0.999
_diffrn_measured_fraction_theta_max 0.999
_diffrn_measurement_details
;
  1 omega  -54.00   61.00   1.0000   20.0000
omega____ theta____ kappa____ phi______ frames
    -       30.0000  -79.0000    0.0000 115

  2 omega  -54.00   61.00   1.0000   20.0000
omega____ theta____ kappa____ phi______ frames
    -       30.0000  -79.0000   90.0000 115

  3 omega  -54.00   61.00   1.0000   20.0000
omega____ theta____ kappa____ phi______ frames
    -       30.0000  -79.0000  180.0000 115

  4 omega  -54.00   61.00   1.0000   20.0000
omega____ theta____ kappa____ phi______ frames
    -       30.0000  -79.0000  270.0000 115

  5 omega  -38.00  100.00   1.0000   20.0000
omega____ theta____ kappa____ phi______ frames
    -       60.0000  -79.0000    0.0000 138

  6 omega  -38.00  100.00   1.0000   20.0000
omega____ theta____ kappa____ phi______ frames
    -       60.0000  -79.0000   90.0000 138

  7 omega  -38.00  100.00   1.0000   20.0000
omega____ theta____ kappa____ phi______ frames
    -       60.0000  -79.0000  180.0000 138

  8 omega  -38.00  100.00   1.0000   20.0000
omega____ theta____ kappa____ phi______ frames
    -       60.0000  -79.0000  270.0000 138
;
_diffrn_measurement_device 'Kappa-geometry diffractometer'
_diffrn_measurement_device_type 'Xcalibur, Sapphire2, large Be window'
_diffrn_measurement_method '\w scans'
_diffrn_orient_matrix_UB_11 0.0151087566
_diffrn_orient_matrix_UB_12 0.0266900906
_diffrn_orient_matrix_UB_13 0.0330017611
_diffrn_orient_matrix_UB_21 -0.0211237137
_diffrn_orient_matrix_UB_22 -0.0122549374
_diffrn_orient_matrix_UB_23 0.0605667427
_diffrn_orient_matrix_UB_31 0.071767894
_diffrn_orient_matrix_UB_32 -0.0092157074
_diffrn_orient_matrix_UB_33 0.0150074248
_diffrn_radiation_monochromator graphite
_diffrn_radiation_probe x-ray
_diffrn_radiation_type MoK\a
_diffrn_radiation_wavelength 0.71073
_diffrn_reflns_av_R_equivalents 0.0381
_diffrn_reflns_av_unetI/netI 0.024
_diffrn_reflns_limit_h_max 13
_diffrn_reflns_limit_h_min -10
_diffrn_reflns_limit_k_max 32
_diffrn_reflns_limit_k_min -32
_diffrn_reflns_limit_l_max 14
_diffrn_reflns_limit_l_min -14
_diffrn_reflns_number 41732
_diffrn_reflns_theta_full 30.51
_diffrn_reflns_theta_max 30.51
_diffrn_reflns_theta_min 3.03
_diffrn_source 'sealed X-ray tube'
_exptl_absorpt_coefficient_mu 1.521
_exptl_absorpt_correction_T_max 0.878
_exptl_absorpt_correction_T_min 0.664
_exptl_absorpt_correction_type analytical
_exptl_absorpt_process_details
;
        CrysAlis RED, Oxford Diffraction Ltd.,
        Version 1.171.33.52 (release 06-11-2009 CrysAlis171 .NET)
        (compiled Nov  6 2009,16:24:50)
Analytical numeric absorption correction using a multifaceted crystal
                        model based on expressions derived by R.C. Clark & J.S.
        (Clark, R. C. & Reid, J. S. (1995). Acta Cryst. A51, 887-897)
;
_exptl_crystal_colour colourless
_exptl_crystal_density_diffrn 1.566
_exptl_crystal_description 'prism, axis [1 0 0]'
_exptl_crystal_F_000 1032
_exptl_crystal_size_max 0.37
_exptl_crystal_size_mid 0.13
_exptl_crystal_size_min 0.09
_refine_diff_density_max 1.232
_refine_diff_density_min -0.546
_refine_diff_density_rms 0.08
_refine_ls_extinction_method none
_refine_ls_goodness_of_fit_ref 1.049
_refine_ls_hydrogen_treatment mixed
_refine_ls_matrix_type full
_refine_ls_number_parameters 266
_refine_ls_number_reflns 6564
_refine_ls_number_restraints 5
_refine_ls_restrained_S_all 1.05
_refine_ls_R_factor_all 0.0393
_refine_ls_R_factor_gt 0.027
_refine_ls_shift/su_max 0
_refine_ls_shift/su_mean 0
_refine_ls_structure_factor_coef Fsqd
_refine_ls_weighting_details 'calc w=1/[\s^2^(Fo^2^)+(0.0369P)^2^+0.0000P] where P=(Fo^2^+2Fc^2^)/3'
_refine_ls_weighting_scheme calc
_refine_ls_wR_factor_gt 0.0625
_refine_ls_wR_factor_ref 0.0653
_reflns_number_gt 5235
_reflns_number_total 6564
_reflns_threshold_expression >2sigma(I)
_cod_data_source_file ic300784v_si_002_1.cif
_cod_data_source_block aa03-d
_cod_depositor_comments
;
The following automatic conversions were performed:

'_diffrn_radiation_probe' value 'X-ray' changed to 'x-ray' according
to the built-in table from CIF Core dictionary named 'cif_core.dic'
version 2.4.1 from 2010-06-29.

Automatic conversion script
Id: cif_fix_values 1891 2012-01-12 08:04:46Z andrius 

The following automatic conversions were performed:

data name '_iucr_refine_instruction_details' was replaced with
'_iucr_refine_instructions_details' as specified in the replacement
file 'data/replacement-values/replacement_tags.lst'.

Automatic conversion script
Id: cif_correct_tags 9268 2022-04-12 08:56:07Z antanas 
;
_cod_original_sg_symbol_Hall -P2ybc
_cod_database_code 4329546

loop_
_symmetry_equiv_pos_as_xyz
'x, y, z'
'-x, y+1/2, -z+1/2'
'-x, -y, -z'
'x, -y-1/2, z-1/2'

loop_
_atom_site_label
_atom_site_type_symbol
_atom_site_fract_x
_atom_site_fract_y
_atom_site_fract_z
_atom_site_U_iso_or_equiv
_atom_site_adp_type
_atom_site_occupancy
_atom_site_symmetry_multiplicity
_atom_site_calc_flag
_atom_site_refinement_flags
C1 C 0.44940(19) 0.06487(8) 0.18549(18) 0.0243(4) Uani 1 1 d .
H1A H 0.3755 0.0342 0.1723 0.029 Uiso 1 1 calc R
H1B H 0.5113 0.0637 0.1086 0.029 Uiso 1 1 calc R
C2 C 0.54088(19) 0.05211(8) 0.3121(2) 0.0260(4) Uani 1 1 d .
H2A H 0.4812 0.0531 0.3905 0.031 Uiso 1 1 calc R
H2B H 0.5858 0.0133 0.307 0.031 Uiso 1 1 calc R
C3 C 0.7576(2) 0.09417(9) 0.43527(19) 0.0275(4) Uani 1 1 d .
H3A H 0.8363 0.0668 0.4175 0.033 Uiso 1 1 calc R
H3B H 0.7126 0.0824 0.518 0.033 Uiso 1 1 calc R
C4 C 0.81293(19) 0.15757(9) 0.44404(19) 0.0277(4) Uani 1 1 d .
H4A H 0.8158 0.1714 0.5373 0.033 Uiso 1 1 calc R
H4B H 0.9111 0.1602 0.4112 0.033 Uiso 1 1 calc R
C5 C 0.77009(18) 0.20710(8) 0.23131(18) 0.0247(4) Uani 1 1 d .
H5A H 0.8152 0.172 0.1952 0.03 Uiso 1 1 calc R
H5B H 0.8458 0.237 0.2455 0.03 Uiso 1 1 calc R
C6 C 0.65503(19) 0.22938(8) 0.13126(18) 0.0255(4) Uani 1 1 d .
H6A H 0.6089 0.2645 0.1661 0.031 Uiso 1 1 calc R
H6B H 0.6982 0.2395 0.0466 0.031 Uiso 1 1 calc R
C7 C 0.4254(2) 0.19364(9) 0.01633(18) 0.0273(4) Uani 1 1 d .
H7A H 0.4537 0.1932 -0.0771 0.033 Uiso 1 1 calc R
H7B H 0.3783 0.2311 0.0348 0.033 Uiso 1 1 calc R
C8 C 0.3285(2) 0.14232(9) 0.04578(17) 0.0274(4) Uani 1 1 d .
H8A H 0.3424 0.1102 -0.0177 0.033 Uiso 1 1 calc R
H8B H 0.226 0.154 0.0397 0.033 Uiso 1 1 calc R
C9 C 0.48246(16) 0.17132(7) 0.23104(15) 0.0164(3) Uani 1 1 d .
H9 H 0.4285 0.2065 0.2582 0.02 Uiso 1 1 calc R
C10 C 0.58732(17) 0.15351(7) 0.34338(16) 0.0181(3) Uani 1 1 d .
H10 H 0.5361 0.1527 0.4282 0.022 Uiso 1 1 calc R
C11 C 0.25183(17) 0.12432(7) 0.28203(17) 0.0196(3) Uani 1 1 d .
H11A H 0.2917 0.1192 0.3746 0.023 Uiso 1 1 calc R
H11B H 0.2045 0.1628 0.2763 0.023 Uiso 1 1 calc R
C12 C 0.13961(16) 0.07796(7) 0.25221(16) 0.0191(3) Uani 1 1 d .
C13 C 0.13569(18) 0.02812(9) 0.32994(18) 0.0258(4) Uani 1 1 d .
H13 H 0.2052 0.0221 0.4013 0.031 Uiso 1 1 calc R
C14 C 0.0286(2) -0.01263(8) 0.3015(2) 0.0284(4) Uani 1 1 d .
H14 H 0.0237 -0.047 0.3532 0.034 Uiso 1 1 calc R
C15 C -0.07081(19) -0.00253(8) 0.19710(18) 0.0241(3) Uani 1 1 d .
H15 H -0.1446 -0.0299 0.1745 0.029 Uiso 1 1 calc R
C16 C -0.05981(17) 0.04887(7) 0.12609(16) 0.0191(3) Uani 1 1 d .
C17 C -0.17059(17) 0.06097(8) 0.01547(17) 0.0221(3) Uani 1 1 d .
C18 C -0.2577(3) 0.12614(10) -0.1490(2) 0.0388(5) Uani 1 1 d .
H18C H -0.3533 0.126 -0.1126 0.058 Uiso 1 1 calc R
H18B H -0.2551 0.0976 -0.2209 0.058 Uiso 1 1 calc R
H18A H -0.2375 0.1648 -0.1839 0.058 Uiso 1 1 calc R
N1 N 0.37525(15) 0.12367(6) 0.18894(14) 0.0187(3) Uani 1 1 d .
N2 N 0.65072(14) 0.09705(7) 0.32226(14) 0.0199(3) Uani 1 1 d .
N3 N 0.71012(15) 0.19296(6) 0.35917(14) 0.0209(3) Uani 1 1 d .
N4 N 0.54796(15) 0.18289(6) 0.10919(14) 0.0205(3) Uani 1 1 d .
N5 N 0.04273(14) 0.08890(6) 0.15209(14) 0.0185(3) Uani 1 1 d .
O1 O -0.15011(14) 0.11145(6) -0.04472(13) 0.0274(3) Uani 1 1 d .
O2 O -0.26744(14) 0.02802(6) -0.01425(15) 0.0338(3) Uani 1 1 d .
I1 I 0.342136(14) 0.383846(5) 0.165050(11) 0.02810(4) Uani 1 1 d .
O3 O 0.01615(17) 0.21975(7) -0.01131(15) 0.0349(3) Uani 1 1 d D
H3D H 0.046(3) 0.2333(10) 0.0600(19) 0.042 Uiso 1 1 d D
H4D H 0.102(3) 0.2706(11) 0.3120(19) 0.042 Uiso 1 1 d D
O4 O 0.13257(19) 0.26173(7) 0.23872(17) 0.0430(4) Uani 1 1 d D
H3E H -0.016(3) 0.1882(8) 0.003(3) 0.052 Uiso 1 1 d D
H4E H 0.179(3) 0.2922(9) 0.227(3) 0.052 Uiso 1 1 d D

loop_
_atom_site_aniso_label
_atom_site_aniso_U_11
_atom_site_aniso_U_22
_atom_site_aniso_U_33
_atom_site_aniso_U_23
_atom_site_aniso_U_13
_atom_site_aniso_U_12
C1 0.0231(8) 0.0200(8) 0.0300(9) -0.0105(7) 0.0038(7) -0.0039(6)
C2 0.0267(9) 0.0170(8) 0.0343(10) -0.0009(7) 0.0025(7) 0.0007(7)
C3 0.0263(9) 0.0291(9) 0.0263(9) 0.0006(7) -0.0057(7) 0.0069(7)
C4 0.0253(8) 0.0308(10) 0.0260(9) -0.0043(8) -0.0073(7) 0.0024(7)
C5 0.0200(8) 0.0288(9) 0.0254(9) -0.0063(7) 0.0029(6) -0.0070(7)
C6 0.0291(9) 0.0251(9) 0.0223(8) 0.0016(7) 0.0022(7) -0.0093(7)
C7 0.0296(9) 0.0345(10) 0.0172(8) 0.0047(7) -0.0031(7) -0.0016(7)
C8 0.0281(9) 0.0396(11) 0.0139(7) 0.0011(7) -0.0048(6) -0.0065(8)
C9 0.0163(7) 0.0181(7) 0.0147(7) -0.0010(6) -0.0008(5) -0.0003(6)
C10 0.0198(7) 0.0187(7) 0.0156(7) -0.0012(6) -0.0007(6) 0.0011(6)
C11 0.0160(7) 0.0241(9) 0.0187(7) -0.0039(6) 0.0016(6) -0.0024(6)
C12 0.0151(7) 0.0216(8) 0.0207(8) -0.0025(6) 0.0011(6) -0.0001(6)
C13 0.0222(8) 0.0302(9) 0.0245(9) 0.0044(7) -0.0024(7) 0.0012(7)
C14 0.0288(9) 0.0251(9) 0.0314(10) 0.0069(7) 0.0040(7) -0.0013(7)
C15 0.0226(8) 0.0217(8) 0.0284(9) -0.0013(7) 0.0036(7) -0.0051(6)
C16 0.0164(7) 0.0212(8) 0.0198(8) -0.0043(6) 0.0023(6) -0.0008(6)
C17 0.0197(7) 0.0248(8) 0.0219(8) -0.0065(7) 0.0005(6) -0.0009(6)
C18 0.0431(12) 0.0426(13) 0.0291(10) -0.0011(9) -0.0138(9) 0.0069(9)
N1 0.0169(6) 0.0221(7) 0.0170(6) -0.0023(5) 0.0003(5) -0.0030(5)
N2 0.0186(6) 0.0189(6) 0.0219(7) -0.0017(5) -0.0024(5) 0.0011(5)
N3 0.0174(6) 0.0254(7) 0.0197(7) -0.0044(6) -0.0016(5) -0.0032(5)
N4 0.0224(7) 0.0236(7) 0.0154(6) 0.0018(5) 0.0009(5) -0.0035(5)
N5 0.0168(6) 0.0196(7) 0.0191(6) -0.0027(5) 0.0015(5) -0.0013(5)
O1 0.0264(6) 0.0295(7) 0.0252(6) 0.0022(5) -0.0094(5) -0.0010(5)
O2 0.0283(7) 0.0353(8) 0.0366(8) -0.0060(6) -0.0090(6) -0.0108(6)
I1 0.04002(8) 0.02520(7) 0.01942(6) 0.00009(5) 0.00479(4) -0.00173(5)
O3 0.0397(8) 0.0312(8) 0.0340(8) 0.0014(6) 0.0044(6) -0.0031(6)
O4 0.0534(10) 0.0340(8) 0.0426(9) -0.0078(7) 0.0131(8) -0.0166(7)

loop_
_atom_type_symbol
_atom_type_description
_atom_type_scat_dispersion_real
_atom_type_scat_dispersion_imag
_atom_type_scat_source
C C 0.0033 0.0016 'International Tables Vol C Tables 4.2.6.8 and 6.1.1.4'
H H 0 0 'International Tables Vol C Tables 4.2.6.8 and 6.1.1.4'
N N 0.0061 0.0033 'International Tables Vol C Tables 4.2.6.8 and 6.1.1.4'
O O 0.0106 0.006 'International Tables Vol C Tables 4.2.6.8 and 6.1.1.4'
I I -0.4742 1.8119 'International Tables Vol C Tables 4.2.6.8 and 6.1.1.4'

loop_
_exptl_crystal_face_index_h
_exptl_crystal_face_index_k
_exptl_crystal_face_index_l
_exptl_crystal_face_perp_dist
0 -2 1 0.06
0 2 -1 0.06
-1 0 0 0.18
1 0 0 0.18
0 1 0 0.06
0 -1 0 0.06
0 -2 -1 0.045
0 2 1 0.045
0 0 -1 0.06
0 0 1 0.06
-1 -4 0 0.11
1 4 0 0.13
1 -2 0 0.16
-1 4 0 0.13
1 -4 1 0.12
1 1 0 0.17
-1 -1 2 0.13

loop_
_geom_angle_atom_site_label_1
_geom_angle_atom_site_label_2
_geom_angle_atom_site_label_3
_geom_angle
C2 C1 N1 112.73(14)
C2 C1 H1A 109
N1 C1 H1A 109
C2 C1 H1B 109
N1 C1 H1B 109
H1A C1 H1B 107.8
N2 C2 C1 106.26(14)
N2 C2 H2A 110.5
C1 C2 H2A 110.5
N2 C2 H2B 110.5
C1 C2 H2B 110.5
H2A C2 H2B 108.7
N2 C3 C4 102.11(14)
N2 C3 H3A 111.3
C4 C3 H3A 111.3
N2 C3 H3B 111.3
C4 C3 H3B 111.3
H3A C3 H3B 109.2
N3 C4 C3 106.40(13)
N3 C4 H4A 110.4
C3 C4 H4A 110.4
N3 C4 H4B 110.4
C3 C4 H4B 110.4
H4A C4 H4B 108.6
N3 C5 C6 111.60(14)
N3 C5 H5A 109.3
C6 C5 H5A 109.3
N3 C5 H5B 109.3
C6 C5 H5B 109.3
H5A C5 H5B 108
N4 C6 C5 107.52(14)
N4 C6 H6A 110.2
C5 C6 H6A 110.2
N4 C6 H6B 110.2
C5 C6 H6B 110.2
H6A C6 H6B 108.5
N4 C7 C8 101.17(14)
N4 C7 H7A 111.5
C8 C7 H7A 111.5
N4 C7 H7B 111.5
C8 C7 H7B 111.5
H7A C7 H7B 109.4
C7 C8 N1 104.97(13)
C7 C8 H8A 110.8
N1 C8 H8A 110.8
C7 C8 H8B 110.8
N1 C8 H8B 110.8
H8A C8 H8B 108.8
N4 C9 C10 113.96(13)
N4 C9 N1 101.52(12)
C10 C9 N1 113.44(13)
N4 C9 H9 109.2
C10 C9 H9 109.2
N1 C9 H9 109.2
N2 C10 N3 104.59(13)
N2 C10 C9 112.70(13)
N3 C10 C9 112.43(14)
N2 C10 H10 109
N3 C10 H10 109
C9 C10 H10 109
C12 C11 N1 114.03(13)
C12 C11 H11A 108.7
N1 C11 H11A 108.7
C12 C11 H11B 108.7
N1 C11 H11B 108.7
H11A C11 H11B 107.6
N5 C12 C13 122.78(15)
N5 C12 C11 116.44(15)
C13 C12 C11 120.71(15)
C14 C13 C12 118.91(16)
C14 C13 H13 120.5
C12 C13 H13 120.5
C15 C14 C13 119.09(17)
C15 C14 H14 120.5
C13 C14 H14 120.5
C14 C15 C16 118.02(16)
C14 C15 H15 121
C16 C15 H15 121
N5 C16 C15 123.84(15)
N5 C16 C17 117.94(15)
C15 C16 C17 118.20(15)
O2 C17 O1 124.24(16)
O2 C17 C16 122.78(17)
O1 C17 C16 112.98(14)
O1 C18 H18C 109.5
O1 C18 H18B 109.5
H18C C18 H18B 109.5
O1 C18 H18A 109.5
H18C C18 H18A 109.5
H18B C18 H18A 109.5
C1 N1 C11 112.43(13)
C1 N1 C9 110.86(12)
C11 N1 C9 109.01(12)
C1 N1 C8 109.35(13)
C11 N1 C8 112.89(13)
C9 N1 C8 101.82(12)
C10 N2 C2 111.04(13)
C10 N2 C3 100.99(13)
C2 N2 C3 117.70(15)
C10 N3 C5 112.07(13)
C10 N3 C4 101.27(13)
C5 N3 C4 111.16(14)
C9 N4 C7 103.13(13)
C9 N4 C6 108.95(13)
C7 N4 C6 118.24(14)
C12 N5 C16 117.34(14)
C17 O1 C18 115.04(15)
H3D O3 H3E 108(2)
H4D O4 H4E 97(2)

loop_
_geom_bond_atom_site_label_1
_geom_bond_atom_site_label_2
_geom_bond_distance
C1 C2 1.521(3)
C1 N1 1.521(2)
C1 H1A 0.99
C1 H1B 0.99
C2 N2 1.454(2)
C2 H2A 0.99
C2 H2B 0.99
C3 N2 1.470(2)
C3 C4 1.549(3)
C3 H3A 0.99
C3 H3B 0.99
C4 N3 1.489(2)
C4 H4A 0.99
C4 H4B 0.99
C5 N3 1.467(2)
C5 C6 1.518(3)
C5 H5A 0.99
C5 H5B 0.99
C6 N4 1.471(2)
C6 H6A 0.99
C6 H6B 0.99
C7 N4 1.455(2)
C7 C8 1.525(3)
C7 H7A 0.99
C7 H7B 0.99
C8 N1 1.542(2)
C8 H8A 0.99
C8 H8B 0.99
C9 N4 1.424(2)
C9 C10 1.508(2)
C9 N1 1.527(2)
C9 H9 1
C10 N2 1.448(2)
C10 N3 1.462(2)
C10 H10 1
C11 C12 1.512(2)
C11 N1 1.522(2)
C11 H11A 0.99
C11 H11B 0.99
C12 N5 1.338(2)
C12 C13 1.391(2)
C13 C14 1.387(3)
C13 H13 0.95
C14 C15 1.380(3)
C14 H14 0.95
C15 C16 1.389(2)
C15 H15 0.95
C16 N5 1.342(2)
C16 C17 1.501(2)
C17 O2 1.203(2)
C17 O1 1.329(2)
C18 O1 1.449(2)
C18 H18C 0.98
C18 H18B 0.98
C18 H18A 0.98
O3 H3D 0.819(16)
O3 H3E 0.802(16)
O4 H4D 0.831(16)
O4 H4E 0.839(17)

loop_
_geom_hbond_atom_site_label_D
_geom_hbond_atom_site_label_H
_geom_hbond_atom_site_label_A
_geom_hbond_distance_DH
_geom_hbond_distance_HA
_geom_hbond_distance_DA
_geom_hbond_angle_DHA
_geom_hbond_site_symmetry_A
O3 H3E O1 0.802(16) 2.199(18) 2.944(2) 155(3) .
O3 H3D O4 0.819(16) 2.035(16) 2.852(2) 175(3) .
O4 H4D O3 0.831(16) 2.001(17) 2.825(2) 172(3) 4_566
O4 H4E I1 0.839(17) 2.690(17) 3.5243(16) 173(3) .
